data_7220670
loop_
_publ_author_name
'Panda, Tarun Kanti Kanti'
'Naktode, Kishor'
'Mallik, Bhabani S.'
'Nayek, Hari Pada'
'Reddy, Th Dhileep'

_publ_section_title
;
 Heavier Group 2 Metal Complexes with Flexible Scorpionate Ligand based on
 2-Mercaptopyridine
;
_journal_name_full 'RSC Adv.'
_journal_paper_doi 10.1039/C5RA04696C
_journal_year 2015
_chemical_formula_sum 'C14 H18 B N2 Na O S2'
_chemical_formula_weight 328.22
_chemical_name_systematic
;
 ?
;
_space_group_IT_number 2
_symmetry_cell_setting triclinic
_symmetry_space_group_name_Hall '-P 1'
_symmetry_space_group_name_H-M 'P -1'
_atom_sites_solution_hydrogens geom
_atom_sites_solution_primary direct
_atom_sites_solution_secondary difmap
_audit_creation_method SHELXL-97
_audit_update_record
;
2015-02-13 deposited with the CCDC.
2015-06-03 downloaded from the CCDC.
;
_cell_angle_alpha 83.276(5)
_cell_angle_beta 86.959(5)
_cell_angle_gamma 86.536(5)
_cell_formula_units_Z 4
_cell_length_a 7.4416(4)
_cell_length_b 11.0214(7)
_cell_length_c 20.0676(13)
_cell_measurement_reflns_used 6414
_cell_measurement_temperature 150(2)
_cell_measurement_theta_max 70.85
_cell_measurement_theta_min 4.04
_cell_volume 1629.82(17)
_computing_cell_refinement
'CrysAlisPro, Agilent Technologies,Version 1.171.35.19 (release 27-10-2011CrysAlis171 .NET)(compiled Oct 27'
_computing_data_collection
'CrysAlisPro, Agilent Technologies,Version 1.171.35.19 (release 27-10-2011CrysAlis171 .NET)(compiled Oct 27'
_computing_data_reduction
'CrysAlisPro, Agilent Technologies,Version 1.171.35.19 (release 27-10-2011CrysAlis171 .NET)(compiled Oct 27'
_computing_molecular_graphics 'ORTEP III & Olex 2.1'
_computing_publication_material WinGX
_computing_structure_refinement 'SHELXL-97 (Sheldrick, 2008)'
_computing_structure_solution 'SHELXL-97 (Sheldrick, 2008)'
_diffrn_ambient_temperature 150(2)
_diffrn_measured_fraction_theta_full 0.975
_diffrn_measured_fraction_theta_max 0.975
_diffrn_measurement_device_type 'SuperNova, Dual, Mo at zero, Eos'
_diffrn_radiation_monochromator mirror
_diffrn_radiation_source 'SuperNova (Cu) X-ray Source'
_diffrn_radiation_type CuK\a
_diffrn_radiation_wavelength 1.54184
_diffrn_reflns_av_R_equivalents 0.0264
_diffrn_reflns_av_sigmaI/netI 0.0357
_diffrn_reflns_limit_h_max 8
_diffrn_reflns_limit_h_min -8
_diffrn_reflns_limit_k_max 13
_diffrn_reflns_limit_k_min -9
_diffrn_reflns_limit_l_max 20
_diffrn_reflns_limit_l_min -24
_diffrn_reflns_number 11474
_diffrn_reflns_theta_full 70.85
_diffrn_reflns_theta_max 70.85
_diffrn_reflns_theta_min 4.04
_exptl_absorpt_coefficient_mu 3.201
_exptl_absorpt_correction_T_max 1.00000
_exptl_absorpt_correction_T_min 0.79802
_exptl_absorpt_correction_type multi-scan
_exptl_absorpt_process_details
'CrysAlisPro, Agilent Technologies,Version 1.171.35.19 (release 27-10-2011 CrysAlis171 .NET)(compiled Oct 27'
_exptl_crystal_colour green
_exptl_crystal_density_diffrn 1.338
_exptl_crystal_density_method 'not measured'
_exptl_crystal_description block
_exptl_crystal_F_000 688
_exptl_crystal_size_max 0.29
_exptl_crystal_size_mid 0.25
_exptl_crystal_size_min 0.23
_refine_diff_density_max 1.578
_refine_diff_density_min -0.430
_refine_diff_density_rms 0.193
_refine_ls_extinction_method none
_refine_ls_goodness_of_fit_ref 1.083
_refine_ls_hydrogen_treatment mixed
_refine_ls_matrix_type full
_refine_ls_number_parameters 379
_refine_ls_number_reflns 6129
_refine_ls_number_restraints 0
_refine_ls_restrained_S_all 1.083
_refine_ls_R_factor_all 0.0776
_refine_ls_R_factor_gt 0.0730
_refine_ls_shift/su_max 0.000
_refine_ls_shift/su_mean 0.000
_refine_ls_structure_factor_coef Fsqd
_refine_ls_weighting_details 'calc w=1/[\s^2^(Fo^2^)+(0.1790P)^2^+0.5428P] where P=(Fo^2^+2Fc^2^)/3'
_refine_ls_weighting_scheme calc
_refine_ls_wR_factor_gt 0.2244
_refine_ls_wR_factor_ref 0.2314
_reflns_number_gt 5499
_reflns_number_total 6129
_reflns_threshold_expression >2\s(I)
_cod_data_source_file c5ra04696c2.cif
_cod_data_source_block 1
_cod_database_code 7220670

loop_
_symmetry_equiv_pos_as_xyz
'x, y, z'
'-x, -y, -z'

loop_
_atom_site_label
_atom_site_type_symbol
_atom_site_fract_x
_atom_site_fract_y
_atom_site_fract_z
_atom_site_U_iso_or_equiv
_atom_site_adp_type
_atom_site_occupancy
_atom_site_symmetry_multiplicity
_atom_site_calc_flag
_atom_site_refinement_flags
Na1 Na 0.50795(17) 0.22161(11) 0.28152(6) 0.0318(3) Uani 1 1 d .
Na2 Na 0.01026(16) 0.26712(10) 0.21964(6) 0.0312(3) Uani 1 1 d .
S1 S 0.72210(10) 0.13528(6) 0.17528(3) 0.0290(2) Uani 1 1 d .
S2 S 0.00333(10) 0.52572(7) 0.17307(4) 0.0333(2) Uani 1 1 d .
S3 S 0.17708(10) 0.35270(6) 0.32490(3) 0.0289(2) Uani 1 1 d .
S4 S 0.53925(10) -0.03333(7) 0.33380(4) 0.0318(2) Uani 1 1 d .
O1 O 0.6591(4) 0.3068(2) 0.36187(13) 0.0425(6) Uani 1 1 d .
O2 O 0.1949(3) 0.1919(2) 0.13464(12) 0.0409(6) Uani 1 1 d .
N1 N 0.7023(3) 0.3630(2) 0.10790(12) 0.0264(5) Uani 1 1 d .
N2 N 0.6399(3) 0.5528(2) 0.17171(11) 0.0262(5) Uani 1 1 d .
N3 N 0.1867(3) 0.1248(2) 0.39220(12) 0.0252(5) Uani 1 1 d .
N4 N 0.1838(3) -0.0654(2) 0.32855(11) 0.0256(5) Uani 1 1 d .
B1 B 0.1457(4) 0.0760(3) 0.32362(16) 0.0256(6) Uani 1 1 d .
H1A H 0.0207 0.0962 0.3136 0.031 Uiso 1 1 calc R
H1B H 0.2208 0.1155 0.2874 0.031 Uiso 1 1 calc R
B2 B 0.6308(5) 0.4110(3) 0.17617(16) 0.0262(6) Uani 1 1 d .
H2A H 0.5073 0.3888 0.1861 0.031 Uiso 1 1 calc R
H2B H 0.7032 0.3725 0.2124 0.031 Uiso 1 1 calc R
C1 C 0.7401(4) 0.2407(3) 0.10527(14) 0.0268(6) Uani 1 1 d .
C2 C 0.7952(4) 0.2012(3) 0.04207(15) 0.0316(6) Uani 1 1 d .
H2 H 0.8227 0.1184 0.0394 0.038 Uiso 1 1 calc R
C3 C 0.8088(5) 0.2820(3) -0.01478(15) 0.0355(7) Uani 1 1 d .
H3 H 0.8447 0.2546 -0.0558 0.043 Uiso 1 1 calc R
C4 C 0.7678(5) 0.4065(3) -0.01054(16) 0.0381(7) Uani 1 1 d .
H4 H 0.7752 0.4634 -0.0485 0.046 Uiso 1 1 calc R
C5 C 0.7169(4) 0.4420(3) 0.05048(15) 0.0325(7) Uani 1 1 d .
H5 H 0.6904 0.5248 0.0533 0.039 Uiso 1 1 calc R
C6 C -0.1979(4) 0.6081(3) 0.17274(14) 0.0272(6) Uani 1 1 d .
C7 C -0.2055(5) 0.7364(3) 0.17340(15) 0.0347(7) Uani 1 1 d .
H7 H -0.0986 0.7755 0.1747 0.042 Uiso 1 1 calc R
C8 C -0.3647(5) 0.8049(3) 0.17225(16) 0.0380(8) Uani 1 1 d .
H8 H -0.3664 0.8892 0.1730 0.046 Uiso 1 1 calc R
C9 C -0.5249(5) 0.7463(3) 0.16990(16) 0.0381(7) Uani 1 1 d .
H9 H -0.6351 0.7908 0.1683 0.046 Uiso 1 1 calc R
C10 C -0.5166(4) 0.6232(3) 0.16995(15) 0.0317(6) Uani 1 1 d .
H10 H -0.6240 0.5847 0.1687 0.038 Uiso 1 1 calc R
C11 C 0.2017(4) 0.0456(3) 0.44917(15) 0.0312(6) Uani 1 1 d .
H11 H 0.1928 -0.0374 0.4463 0.037 Uiso 1 1 calc R
C12 C 0.2292(5) 0.0820(3) 0.51019(15) 0.0365(7) Uani 1 1 d .
H12 H 0.2392 0.0251 0.5481 0.044 Uiso 1 1 calc R
C13 C 0.2422(5) 0.2065(3) 0.51463(15) 0.0348(7) Uani 1 1 d .
H13 H 0.2616 0.2342 0.5555 0.042 Uiso 1 1 calc R
C14 C 0.1977(4) 0.2470(3) 0.39484(14) 0.0256(6) Uani 1 1 d .
C15 C 0.2257(4) 0.2871(3) 0.45779(15) 0.0320(7) Uani 1 1 d .
H15 H 0.2332 0.3703 0.4605 0.038 Uiso 1 1 calc R
C16 C 0.3562(4) -0.1184(3) 0.33149(14) 0.0266(6) Uani 1 1 d .
C17 C 0.3768(5) -0.2472(3) 0.33375(16) 0.0363(7) Uani 1 1 d .
H17 H 0.4912 -0.2854 0.3378 0.044 Uiso 1 1 calc R
C18 C 0.2330(5) -0.3168(3) 0.33017(17) 0.0405(8) Uani 1 1 d .
H18 H 0.2500 -0.4013 0.3310 0.049 Uiso 1 1 calc R
C19 C 0.0610(5) -0.2611(3) 0.32524(17) 0.0402(8) Uani 1 1 d .
H19 H -0.0382 -0.3075 0.3225 0.048 Uiso 1 1 calc R
C20 C 0.6708(6) 0.4366(3) 0.3585(2) 0.0463(9) Uani 1 1 d .
H20A H 0.5523 0.4775 0.3539 0.056 Uiso 1 1 calc R
H20B H 0.7480 0.4663 0.3203 0.056 Uiso 1 1 calc R
C21 C 0.7493(8) 0.4608(4) 0.4234(2) 0.0680(13) Uani 1 1 d .
H21A H 0.8778 0.4712 0.4171 0.082 Uiso 1 1 calc R
H21B H 0.6916 0.5338 0.4396 0.082 Uiso 1 1 calc R
C22 C 0.7132(6) 0.3512(4) 0.4714(2) 0.0569(10) Uani 1 1 d .
H22A H 0.5985 0.3616 0.4959 0.068 Uiso 1 1 calc R
H22B H 0.8078 0.3342 0.5031 0.068 Uiso 1 1 calc R
C23 C 0.7100(5) 0.2504(3) 0.42654(18) 0.0429(8) Uani 1 1 d .
H23A H 0.8281 0.2086 0.4232 0.051 Uiso 1 1 calc R
H23B H 0.6238 0.1912 0.4447 0.051 Uiso 1 1 calc R
C24 C 0.2510(5) 0.2564(3) 0.07157(17) 0.0389(7) Uani 1 1 d .
H24A H 0.3579 0.3003 0.0764 0.047 Uiso 1 1 calc R
H24B H 0.1562 0.3148 0.0551 0.047 Uiso 1 1 calc R
C25 C 0.2913(5) 0.1603(4) 0.02321(18) 0.0451(8) Uani 1 1 d .
H25A H 0.1846 0.1459 0.0001 0.054 Uiso 1 1 calc R
H25B H 0.3865 0.1843 -0.0097 0.054 Uiso 1 1 calc R
C26 C 0.3499(5) 0.0493(4) 0.06934(18) 0.0452(8) Uani 1 1 d .
H26A H 0.4771 0.0494 0.0777 0.054 Uiso 1 1 calc R
H26B H 0.3270 -0.0253 0.0508 0.054 Uiso 1 1 calc R
C27 C 0.2331(5) 0.0626(3) 0.13368(18) 0.0404(8) Uani 1 1 d .
H27A H 0.1224 0.0207 0.1330 0.049 Uiso 1 1 calc R
H27B H 0.2975 0.0284 0.1730 0.049 Uiso 1 1 calc R
C28 C 0.0405(4) -0.1365(3) 0.32443(15) 0.0326(7) Uani 1 1 d .
H28 H -0.0745 -0.0989 0.3210 0.039 Uiso 1 1 calc R

loop_
_atom_site_aniso_label
_atom_site_aniso_U_11
_atom_site_aniso_U_22
_atom_site_aniso_U_33
_atom_site_aniso_U_23
_atom_site_aniso_U_13
_atom_site_aniso_U_12
Na1 0.0376(7) 0.0275(6) 0.0308(6) -0.0052(5) 0.0051(5) -0.0077(5)
Na2 0.0362(7) 0.0281(6) 0.0302(6) -0.0055(5) -0.0073(5) 0.0009(5)
S1 0.0392(5) 0.0212(4) 0.0271(4) -0.0030(3) -0.0009(3) -0.0056(3)
S2 0.0306(4) 0.0321(4) 0.0365(4) 0.0008(3) -0.0004(3) -0.0051(3)
S3 0.0398(4) 0.0198(4) 0.0274(4) -0.0028(3) -0.0035(3) -0.0023(3)
S4 0.0300(4) 0.0286(4) 0.0366(4) -0.0018(3) -0.0038(3) -0.0017(3)
O1 0.0541(15) 0.0282(12) 0.0475(14) -0.0077(10) -0.0141(11) -0.0030(10)
O2 0.0530(15) 0.0293(12) 0.0391(13) -0.0051(10) 0.0086(10) 0.0022(10)
N1 0.0301(13) 0.0239(12) 0.0258(12) -0.0029(9) -0.0013(9) -0.0058(9)
N2 0.0329(13) 0.0258(12) 0.0206(11) -0.0047(9) -0.0010(9) -0.0035(9)
N3 0.0290(12) 0.0220(11) 0.0247(12) -0.0038(9) -0.0014(9) -0.0014(9)
N4 0.0319(13) 0.0227(12) 0.0225(11) -0.0006(9) -0.0027(9) -0.0057(9)
B1 0.0310(16) 0.0211(15) 0.0251(15) -0.0027(12) -0.0035(12) -0.0031(12)
B2 0.0310(17) 0.0236(15) 0.0241(15) -0.0009(12) -0.0002(12) -0.0059(12)
C1 0.0285(14) 0.0260(14) 0.0272(14) -0.0055(11) -0.0035(11) -0.0048(11)
C2 0.0335(16) 0.0301(15) 0.0327(16) -0.0089(12) -0.0028(12) -0.0026(12)
C3 0.0426(18) 0.0428(18) 0.0228(14) -0.0091(13) 0.0011(12) -0.0066(14)
C4 0.054(2) 0.0363(17) 0.0246(15) -0.0003(13) -0.0018(13) -0.0093(14)
C5 0.0440(18) 0.0276(15) 0.0256(14) -0.0004(12) 0.0001(12) -0.0052(12)
C6 0.0342(16) 0.0263(14) 0.0214(13) -0.0029(11) -0.0001(11) -0.0054(11)
C7 0.051(2) 0.0263(15) 0.0279(15) -0.0027(12) -0.0030(13) -0.0116(13)
C8 0.061(2) 0.0212(14) 0.0321(16) -0.0043(12) -0.0039(14) -0.0002(13)
C9 0.0488(19) 0.0314(16) 0.0330(16) -0.0049(13) -0.0024(14) 0.0093(13)
C10 0.0331(16) 0.0316(15) 0.0309(15) -0.0055(12) -0.0028(12) -0.0001(12)
C11 0.0416(17) 0.0250(14) 0.0266(14) -0.0014(11) 0.0004(12) -0.0030(12)
C12 0.052(2) 0.0347(17) 0.0226(14) -0.0009(12) -0.0014(13) -0.0044(14)
C13 0.0447(18) 0.0360(17) 0.0255(15) -0.0100(13) -0.0015(12) -0.0060(13)
C14 0.0275(14) 0.0227(13) 0.0272(14) -0.0048(11) 0.0000(11) -0.0028(10)
C15 0.0394(17) 0.0285(15) 0.0296(15) -0.0079(12) -0.0011(12) -0.0053(12)
C16 0.0340(15) 0.0233(14) 0.0220(13) 0.0001(10) -0.0002(11) -0.0027(11)
C17 0.049(2) 0.0274(16) 0.0313(16) -0.0029(12) -0.0004(13) 0.0028(13)
C18 0.064(2) 0.0209(15) 0.0372(17) -0.0059(13) 0.0020(15) -0.0057(14)
C19 0.053(2) 0.0325(17) 0.0378(17) -0.0063(14) -0.0003(15) -0.0181(14)
C20 0.063(2) 0.0259(16) 0.052(2) -0.0062(15) -0.0146(17) -0.0015(15)
C21 0.103(4) 0.057(3) 0.049(2) -0.019(2) 0.001(2) -0.018(2)
C22 0.057(3) 0.072(3) 0.044(2) -0.014(2) -0.0085(18) -0.001(2)
C23 0.0396(18) 0.0396(18) 0.046(2) 0.0056(15) -0.0018(15) 0.0017(14)
C24 0.0359(17) 0.0382(17) 0.0419(18) 0.0004(14) -0.0030(14) -0.0048(13)
C25 0.044(2) 0.056(2) 0.0347(18) -0.0060(16) 0.0026(14) 0.0007(16)
C26 0.049(2) 0.047(2) 0.0415(19) -0.0149(16) -0.0030(15) 0.0027(15)
C27 0.051(2) 0.0263(16) 0.0435(19) -0.0062(13) 0.0049(15) 0.0004(13)
C28 0.0371(17) 0.0282(15) 0.0341(16) -0.0072(12) 0.0001(12) -0.0094(12)

loop_
_atom_type_symbol
_atom_type_description
_atom_type_scat_dispersion_real
_atom_type_scat_dispersion_imag
_atom_type_scat_source
Na Na 0.1353 0.1239 'International Tables Vol C Tables 4.2.6.8 and 6.1.1.4'
S S 0.3331 0.5567 'International Tables Vol C Tables 4.2.6.8 and 6.1.1.4'
O O 0.0492 0.0322 'International Tables Vol C Tables 4.2.6.8 and 6.1.1.4'
N N 0.0311 0.0180 'International Tables Vol C Tables 4.2.6.8 and 6.1.1.4'
B B 0.0090 0.0039 'International Tables Vol C Tables 4.2.6.8 and 6.1.1.4'
C C 0.0181 0.0091 'International Tables Vol C Tables 4.2.6.8 and 6.1.1.4'
H H 0.0000 0.0000 'International Tables Vol C Tables 4.2.6.8 and 6.1.1.4'

loop_
_geom_angle_atom_site_label_1
_geom_angle_atom_site_label_2
_geom_angle_atom_site_label_3
_geom_angle
_geom_angle_site_symmetry_1
_geom_angle_site_symmetry_3
O1 Na1 S1 116.44(8) . .
O1 Na1 S4 100.26(7) . .
S1 Na1 S4 81.70(4) . .
O1 Na1 S3 88.66(7) . .
S1 Na1 S3 148.03(5) . .
S4 Na1 S3 114.67(4) . .
O1 Na1 Na2 69.99(8) . 1_655
S1 Na1 Na2 47.53(3) . 1_655
S4 Na1 Na2 99.20(4) . 1_655
S3 Na1 Na2 142.87(4) . 1_655
O1 Na1 Na2 133.24(8) . .
S1 Na1 Na2 106.41(4) . .
S4 Na1 Na2 103.66(4) . .
S3 Na1 Na2 44.82(3) . .
Na2 Na1 Na2 141.94(5) 1_655 .
O2 Na2 S3 117.64(8) . .
O2 Na2 S2 99.76(7) . .
S3 Na2 S2 80.04(4) . .
O2 Na2 S1 87.71(7) . 1_455
S3 Na2 S1 148.70(5) . 1_455
S2 Na2 S1 115.41(4) . 1_455
O2 Na2 Na1 133.49(8) . 1_455
S3 Na2 Na1 106.29(4) . 1_455
S2 Na2 Na1 102.17(4) . 1_455
S1 Na2 Na1 45.81(3) 1_455 1_455
O2 Na2 Na1 71.69(7) . .
S3 Na2 Na1 47.63(3) . .
S2 Na2 Na1 99.36(4) . .
S1 Na2 Na1 142.28(4) 1_455 .
Na1 Na2 Na1 141.94(5) 1_455 .
C1 S1 Na1 113.62(10) . .
C1 S1 Na2 82.88(10) . 1_655
Na1 S1 Na2 86.66(4) . 1_655
C6 S2 Na2 118.93(11) . .
Na2 S3 Na1 87.55(4) . .
C23 O1 C20 109.6(3) . .
C23 O1 Na1 127.9(2) . .
C20 O1 Na1 120.7(2) . .
C24 O2 C27 110.0(2) . .
C24 O2 Na2 127.5(2) . .
C27 O2 Na2 121.1(2) . .
C5 N1 C1 119.5(2) . .
C5 N1 B2 120.4(2) . .
C1 N1 B2 120.0(2) . .
C10 N2 C6 119.3(3) 1_655 1_655
C10 N2 B2 118.8(2) 1_655 .
C6 N2 B2 121.8(2) 1_655 .
C11 N3 C14 119.8(2) . .
C11 N3 B1 120.2(2) . .
C14 N3 B1 119.9(2) . .
C28 N4 C16 120.0(2) . .
C28 N4 B1 117.8(2) . .
C16 N4 B1 122.0(2) . .
N4 B1 N3 110.3(2) . .
N4 B1 H1A 109.6 . .
N3 B1 H1A 109.6 . .
N4 B1 H1B 109.6 . .
N3 B1 H1B 109.6 . .
H1A B1 H1B 108.1 . .
N2 B2 N1 110.7(2) . .
N2 B2 H2A 109.5 . .
N1 B2 H2A 109.5 . .
N2 B2 H2B 109.5 . .
N1 B2 H2B 109.5 . .
H2A B2 H2B 108.1 . .
N1 C1 C2 118.0(3) . .
N1 C1 S1 122.2(2) . .
C2 C1 S1 119.8(2) . .
C3 C2 C1 121.5(3) . .
C3 C2 H2 119.3 . .
C1 C2 H2 119.3 . .
C2 C3 C4 119.1(3) . .
C2 C3 H3 120.4 . .
C4 C3 H3 120.4 . .
C5 C4 C3 118.2(3) . .
C5 C4 H4 120.9 . .
C3 C4 H4 120.9 . .
C4 C5 N1 123.7(3) . .
C4 C5 H5 118.2 . .
N1 C5 H5 118.2 . .
N2 C6 C7 117.4(3) 1_455 .
N2 C6 S2 121.7(2) 1_455 .
C7 C6 S2 120.9(2) . .
C8 C7 C6 122.1(3) . .
C8 C7 H7 118.9 . .
C6 C7 H7 118.9 . .
C7 C8 C9 118.9(3) . .
C7 C8 H8 120.6 . .
C9 C8 H8 120.6 . .
C10 C9 C8 118.6(3) . .
C10 C9 H9 120.7 . .
C8 C9 H9 120.7 . .
C9 C10 N2 123.7(3) . 1_455
C9 C10 H10 118.1 . .
N2 C10 H10 118.1 1_455 .
N3 C11 C12 123.2(3) . .
N3 C11 H11 118.4 . .
C12 C11 H11 118.4 . .
C11 C12 C13 118.5(3) . .
C11 C12 H12 120.7 . .
C13 C12 H12 120.7 . .
C15 C13 C12 118.9(3) . .
C15 C13 H13 120.6 . .
C12 C13 H13 120.6 . .
N3 C14 C15 118.0(3) . .
C13 C15 C14 121.6(3) . .
C13 C15 H15 119.2 . .
C14 C15 H15 119.2 . .
N4 C16 C17 117.6(3) . .
C18 C17 C16 121.6(3) . .
C18 C17 H17 119.2 . .
C16 C17 H17 119.2 . .
C17 C18 C19 119.8(3) . .
C17 C18 H18 120.1 . .
C19 C18 H18 120.1 . .
C28 C19 C18 118.6(3) . .
C28 C19 H19 120.7 . .
C18 C19 H19 120.7 . .
O1 C20 C21 106.5(3) . .
O1 C20 H20A 110.4 . .
C21 C20 H20A 110.4 . .
O1 C20 H20B 110.4 . .
C21 C20 H20B 110.4 . .
H20A C20 H20B 108.6 . .
C22 C21 C20 105.1(4) . .
C22 C21 H21A 110.7 . .
C20 C21 H21A 110.7 . .
C22 C21 H21B 110.7 . .
C20 C21 H21B 110.7 . .
H21A C21 H21B 108.8 . .
C21 C22 C23 103.3(3) . .
C21 C22 H22A 111.1 . .
C23 C22 H22A 111.1 . .
C21 C22 H22B 111.1 . .
C23 C22 H22B 111.1 . .
H22A C22 H22B 109.1 . .
O1 C23 C22 107.0(3) . .
O1 C23 H23A 110.3 . .
C22 C23 H23A 110.3 . .
O1 C23 H23B 110.3 . .
C22 C23 H23B 110.3 . .
H23A C23 H23B 108.6 . .
O2 C24 C25 106.5(3) . .
O2 C24 H24A 110.4 . .
C25 C24 H24A 110.4 . .
O2 C24 H24B 110.4 . .
C25 C24 H24B 110.4 . .
H24A C24 H24B 108.6 . .
C26 C25 C24 102.5(3) . .
C26 C25 H25A 111.3 . .
C24 C25 H25A 111.3 . .
C26 C25 H25B 111.3 . .
C24 C25 H25B 111.3 . .
H25A C25 H25B 109.2 . .
C25 C26 C27 103.1(3) . .
C25 C26 H26A 111.1 . .
C27 C26 H26A 111.1 . .
C25 C26 H26B 111.1 . .
C27 C26 H26B 111.1 . .
H26A C26 H26B 109.1 . .
O2 C27 C26 105.7(3) . .
O2 C27 H27A 110.6 . .
C26 C27 H27A 110.6 . .
O2 C27 H27B 110.6 . .
C26 C27 H27B 110.6 . .
H27A C27 H27B 108.7 . .
C19 C28 N4 122.3(3) . .
C19 C28 H28 118.9 . .
N4 C28 H28 118.9 . .

loop_
_geom_bond_atom_site_label_1
_geom_bond_atom_site_label_2
_geom_bond_distance
_geom_bond_site_symmetry_2
Na1 O1 2.329(3) .
Na1 S1 2.8144(14) .
Na1 S4 2.8821(14) .
Na1 S3 2.9232(14) .
Na1 Na2 3.9185(18) 1_655
Na1 Na2 3.9532(17) .
Na2 O2 2.330(3) .
Na2 S3 2.7891(13) .
Na2 S2 2.8919(14) .
Na2 S1 2.8955(14) 1_455
Na2 Na1 3.9185(18) 1_455
S1 C1 1.720(3) .
S1 Na2 2.8955(14) 1_655
S2 C6 1.704(3) .
O1 C23 1.431(4) .
O1 C20 1.431(4) .
O2 C24 1.432(4) .
O2 C27 1.439(4) .
N1 C5 1.364(4) .
N1 C1 1.366(4) .
N1 B2 1.581(4) .
N2 C10 1.360(4) 1_655
N2 C6 1.387(4) 1_655
N2 B2 1.560(4) .
N3 C11 1.360(4) .
N3 C14 1.362(4) .
N3 B1 1.585(4) .
N4 C28 1.373(4) .
N4 C16 1.379(4) .
N4 B1 1.559(4) .
B1 H1A 0.9700 .
B1 H1B 0.9700 .
B2 H2A 0.9700 .
B2 H2B 0.9700 .
C1 C2 1.421(4) .
C2 C3 1.366(5) .
C2 H2 0.9300 .
C3 C4 1.399(5) .
C3 H3 0.9300 .
C4 C5 1.357(4) .
C4 H4 0.9300 .
C5 H5 0.9300 .
C6 N2 1.387(4) 1_455
C6 C7 1.413(4) .
C7 C8 1.366(5) .
C7 H7 0.9300 .
C8 C9 1.395(5) .
C8 H8 0.9300 .
C9 C10 1.354(4) .
C9 H9 0.9300 .
C10 N2 1.360(4) 1_455
C10 H10 0.9300 .
C11 C12 1.361(4) .
C11 H11 0.9300 .
C12 C13 1.396(4) .
C12 H12 0.9300 .
C13 C15 1.367(4) .
C13 H13 0.9300 .
C14 C15 1.416(4) .
C15 H15 0.9300 .
C16 C17 1.414(4) .
C17 C18 1.363(5) .
C17 H17 0.9300 .
C18 C19 1.389(5) .
C18 H18 0.9300 .
C19 C28 1.371(5) .
C19 H19 0.9300 .
C20 C21 1.514(6) .
C20 H20A 0.9700 .
C20 H20B 0.9700 .
C21 C22 1.481(6) .
C21 H21A 0.9700 .
C21 H21B 0.9700 .
C22 C23 1.511(6) .
C22 H22A 0.9700 .
C22 H22B 0.9700 .
C23 H23A 0.9700 .
C23 H23B 0.9700 .
C24 C25 1.525(5) .
C24 H24A 0.9700 .
C24 H24B 0.9700 .
C25 C26 1.502(5) .
C25 H25A 0.9700 .
C25 H25B 0.9700 .
C26 C27 1.534(5) .
C26 H26A 0.9700 .
C26 H26B 0.9700 .
C27 H27A 0.9700 .
C27 H27B 0.9700 .
C28 H28 0.9300 .

loop_
_geom_torsion_atom_site_label_1
_geom_torsion_atom_site_label_2
_geom_torsion_atom_site_label_3
_geom_torsion_atom_site_label_4
_geom_torsion
_geom_torsion_site_symmetry_1
_geom_torsion_site_symmetry_4
O1 Na1 Na2 O2 157.15(12) . .
S1 Na1 Na2 O2 1.07(7) . .
S4 Na1 Na2 O2 -84.15(7) . .
S3 Na1 Na2 O2 164.45(8) . .
Na2 Na1 Na2 O2 41.11(10) 1_655 .
O1 Na1 Na2 S3 -7.29(10) . .
S1 Na1 Na2 S3 -163.38(5) . .
S4 Na1 Na2 S3 111.40(5) . .
Na2 Na1 Na2 S3 -123.33(8) 1_655 .
O1 Na1 Na2 S2 59.89(11) . .
S1 Na1 Na2 S2 -96.19(4) . .
S4 Na1 Na2 S2 178.59(4) . .
S3 Na1 Na2 S2 67.18(4) . .
Na2 Na1 Na2 S2 -56.15(9) 1_655 .
O1 Na1 Na2 S1 -142.61(11) . 1_455
S1 Na1 Na2 S1 61.31(8) . 1_455
S4 Na1 Na2 S1 -23.91(9) . 1_455
S3 Na1 Na2 S1 -135.32(8) . 1_455
Na2 Na1 Na2 S1 101.35(9) 1_655 1_455
O1 Na1 Na2 Na1 -63.96(14) . 1_455
S1 Na1 Na2 Na1 139.96(6) . 1_455
S4 Na1 Na2 Na1 54.74(9) . 1_455
S3 Na1 Na2 Na1 -56.67(8) . 1_455
Na2 Na1 Na2 Na1 180.0 1_655 1_455
O1 Na1 S1 C1 -93.99(13) . .
S4 Na1 S1 C1 168.62(11) . .
S3 Na1 S1 C1 44.36(14) . .
Na2 Na1 S1 C1 -80.73(11) 1_655 .
Na2 Na1 S1 C1 66.75(11) . .
O1 Na1 S1 Na2 -13.26(8) . 1_655
S4 Na1 S1 Na2 -110.65(4) . 1_655
S3 Na1 S1 Na2 125.09(9) . 1_655
Na2 Na1 S1 Na2 147.48(5) . 1_655
O2 Na2 S2 C6 133.77(13) . .
S3 Na2 S2 C6 -109.63(12) . .
S1 Na2 S2 C6 41.65(12) 1_455 .
Na1 Na2 S2 C6 -4.95(12) 1_455 .
Na1 Na2 S2 C6 -153.37(11) . .
O2 Na2 S3 Na1 -16.70(8) . .
S2 Na2 S3 Na1 -112.57(4) . .
S1 Na2 S3 Na1 124.09(9) 1_455 .
Na1 Na2 S3 Na1 147.55(5) 1_455 .
O1 Na1 S3 Na2 174.69(7) . .
S1 Na1 S3 Na2 31.22(9) . .
S4 Na1 S3 Na2 -84.63(5) . .
Na2 Na1 S3 Na2 121.43(8) 1_655 .
S1 Na1 O1 C23 -99.5(3) . .
S4 Na1 O1 C23 -13.8(3) . .
S3 Na1 O1 C23 101.1(3) . .
Na2 Na1 O1 C23 -109.9(3) 1_655 .
Na2 Na1 O1 C23 106.2(3) . .
S1 Na1 O1 C20 97.3(3) . .
S4 Na1 O1 C20 -176.9(3) . .
S3 Na1 O1 C20 -62.1(3) . .
Na2 Na1 O1 C20 86.9(3) 1_655 .
Na2 Na1 O1 C20 -56.9(3) . .
S3 Na2 O2 C24 -95.7(3) . .
S2 Na2 O2 C24 -11.9(3) . .
S1 Na2 O2 C24 103.5(3) 1_455 .
Na1 Na2 O2 C24 105.3(3) 1_455 .
Na1 Na2 O2 C24 -108.6(3) . .
S3 Na2 O2 C27 99.2(2) . .
S2 Na2 O2 C27 -177.0(2) . .
S1 Na2 O2 C27 -61.7(2) 1_455 .
Na1 Na2 O2 C27 -59.8(3) 1_455 .
Na1 Na2 O2 C27 86.2(2) . .
C28 N4 B1 N3 115.2(3) . .
C16 N4 B1 N3 -70.0(3) . .
C11 N3 B1 N4 -16.5(4) . .
C14 N3 B1 N4 166.8(2) . .
C10 N2 B2 N1 109.7(3) 1_655 .
C6 N2 B2 N1 -73.5(3) 1_655 .
C5 N1 B2 N2 -17.0(4) . .
C1 N1 B2 N2 166.8(2) . .
C5 N1 C1 C2 0.6(4) . .
B2 N1 C1 C2 176.8(3) . .
C5 N1 C1 S1 -179.1(2) . .
B2 N1 C1 S1 -2.9(4) . .
Na1 S1 C1 N1 18.7(3) . .
Na2 S1 C1 N1 -64.5(2) 1_655 .
Na1 S1 C1 C2 -161.0(2) . .
Na2 S1 C1 C2 115.8(3) 1_655 .
N1 C1 C2 C3 -0.6(5) . .
S1 C1 C2 C3 179.1(2) . .
C1 C2 C3 C4 0.2(5) . .
C2 C3 C4 C5 0.4(5) . .
C3 C4 C5 N1 -0.4(5) . .
C1 N1 C5 C4 -0.1(5) . .
B2 N1 C5 C4 -176.3(3) . .
Na2 S2 C6 N2 -22.2(3) . 1_455
Na2 S2 C6 C7 157.9(2) . .
N2 C6 C7 C8 -0.8(4) 1_455 .
S2 C6 C7 C8 179.1(2) . .
C6 C7 C8 C9 -0.4(5) . .
C7 C8 C9 C10 1.1(5) . .
C8 C9 C10 N2 -0.5(5) . 1_455
C14 N3 C11 C12 -0.5(5) . .
B1 N3 C11 C12 -177.2(3) . .
N3 C11 C12 C13 0.2(5) . .
C11 C12 C13 C15 0.4(5) . .
C11 N3 C14 C15 0.3(4) . .
B1 N3 C14 C15 177.0(3) . .
C12 C13 C15 C14 -0.6(5) . .
N3 C14 C15 C13 0.2(5) . .
C28 N4 C16 C17 -3.3(4) . .
B1 N4 C16 C17 -178.0(3) . .
N4 C16 C17 C18 2.8(4) . .
C16 C17 C18 C19 -1.0(5) . .
C17 C18 C19 C28 -0.3(5) . .
C23 O1 C20 C21 5.0(4) . .
Na1 O1 C20 C21 170.9(3) . .
O1 C20 C21 C22 -21.5(5) . .
C20 C21 C22 C23 28.6(5) . .
C20 O1 C23 C22 13.3(4) . .
Na1 O1 C23 C22 -151.4(3) . .
C21 C22 C23 O1 -26.2(4) . .
C27 O2 C24 C25 12.2(4) . .
Na2 O2 C24 C25 -154.3(2) . .
O2 C24 C25 C26 -29.5(4) . .
C24 C25 C26 C27 34.4(4) . .
C24 O2 C27 C26 9.9(4) . .
Na2 O2 C27 C26 177.4(2) . .
C25 C26 C27 O2 -28.2(4) . .
C18 C19 C28 N4 -0.2(5) . .
C16 N4 C28 C19 2.1(4) . .
B1 N4 C28 C19 177.1(3) . .
